data_1553956
loop_
_publ_author_name
'Krishnan, Jagadeesh'
'Jose, Anu'
'Sasidhar, B. S.'
'Suresh, E.'
'Menon, Rajeev S.'
'Nair, Vijay'

_publ_section_title
;
 An uncommon multicomponent reaction involving nucleophilic heterocyclic
 carbenes: facile synthesis of fully substituted cyclopentanones
;
_journal_issue 7
_journal_name_full 'Organic Chemistry Frontiers'
_journal_page_first 1202
_journal_paper_doi 10.1039/C7QO01051F
_journal_volume 5
_journal_year 2018
_chemical_formula_sum 'C53 H49 Cl2 N3 O3'
_chemical_formula_weight 846.85
_space_group_IT_number 14
_space_group_name_Hall '-P 2yn'
_space_group_name_H-M_alt 'P 1 21/n 1'
_symmetry_cell_setting monoclinic
_symmetry_space_group_name_H-M 'P 1 21/n 1'
_atom_sites_solution_hydrogens geom
_atom_sites_solution_primary direct
_atom_sites_solution_secondary difmap
_audit_creation_method SHELXL-97
_audit_update_record
;
2017-08-08 deposited with the CCDC.
2018-01-11 downloaded from the CCDC.
;
_cell_angle_alpha 90.00
_cell_angle_beta 92.279(2)
_cell_angle_gamma 90.00
_cell_formula_units_Z 4
_cell_length_a 11.5660(10)
_cell_length_b 31.513(3)
_cell_length_c 12.0437(10)
_cell_measurement_reflns_used 3864
_cell_measurement_temperature 150(2)
_cell_measurement_theta_max 28.23
_cell_measurement_theta_min 2.39
_cell_volume 4386.2(7)
_computing_cell_refinement 'BRUKER SMART'
_computing_data_collection 'BRUKER SMART'
_computing_data_reduction 'BRUKER SAINT'
_computing_molecular_graphics ORTEP
_computing_structure_refinement 'SHELXL-97 (Sheldrick, 1997)'
_computing_structure_solution 'SHELXS-97 (Sheldrick, 1990)'
_diffrn_ambient_temperature 150(2)
_diffrn_measured_fraction_theta_full 0.999
_diffrn_measured_fraction_theta_max 0.999
_diffrn_measurement_device_type 'BRUKER SMART APEX CCD DIFFARCTOMETER'
_diffrn_measurement_method 'OMEGA-PHI SCAN'
_diffrn_radiation_monochromator graphite
_diffrn_radiation_source 'fine-focus sealed tube'
_diffrn_radiation_type MoK\a
_diffrn_radiation_wavelength 0.71073
_diffrn_reflns_av_R_equivalents 0.0833
_diffrn_reflns_av_sigmaI/netI 0.1078
_diffrn_reflns_limit_h_max 11
_diffrn_reflns_limit_h_min -13
_diffrn_reflns_limit_k_max 23
_diffrn_reflns_limit_k_min -36
_diffrn_reflns_limit_l_max 13
_diffrn_reflns_limit_l_min -13
_diffrn_reflns_number 19517
_diffrn_reflns_theta_full 24.00
_diffrn_reflns_theta_max 24.00
_diffrn_reflns_theta_min 1.29
_exptl_absorpt_coefficient_mu 0.196
_exptl_absorpt_correction_T_max 0.9826
_exptl_absorpt_correction_T_min 0.9363
_exptl_absorpt_correction_type multi-scan
_exptl_absorpt_process_details 'BRUKER SADABS'
_exptl_crystal_colour colourless
_exptl_crystal_density_diffrn 1.282
_exptl_crystal_density_method 'not measured'
_exptl_crystal_description blocks
_exptl_crystal_F_000 1784
_exptl_crystal_size_max 0.34
_exptl_crystal_size_mid 0.30
_exptl_crystal_size_min 0.09
_refine_diff_density_max 0.369
_refine_diff_density_min -0.388
_refine_diff_density_rms 0.072
_refine_ls_extinction_method none
_refine_ls_goodness_of_fit_ref 1.286
_refine_ls_hydrogen_treatment mixed
_refine_ls_matrix_type full
_refine_ls_number_parameters 551
_refine_ls_number_reflns 6883
_refine_ls_number_restraints 0
_refine_ls_restrained_S_all 1.286
_refine_ls_R_factor_all 0.1575
_refine_ls_R_factor_gt 0.1192
_refine_ls_shift/su_max 0.000
_refine_ls_shift/su_mean 0.000
_refine_ls_structure_factor_coef Fsqd
_refine_ls_weighting_details 'calc w=1/[\s^2^(Fo^2^)+(0.0276P)^2^+13.0164P] where P=(Fo^2^+2Fc^2^)/3'
_refine_ls_weighting_scheme calc
_refine_ls_wR_factor_gt 0.1990
_refine_ls_wR_factor_ref 0.2111
_reflns_number_gt 5135
_reflns_number_total 6883
_reflns_threshold_expression >2sigma(I)
_cod_data_source_file c7qo01051f2.cif
_cod_data_source_block jdk7862m
_cod_depositor_comments
;
The following automatic conversions were performed:

data item '_exptl_absorpt_correction_type' value 'MULTI-SCAN' was
changed to 'multi-scan' in accordance with the
/home/saulius/struct/COD-crude-data/automatic-downloads/DataCite-retrospective/RSC/depositions/lib/dictionaries/cif_core.dic
dictionary named 'cif_core.dic' version 2.4.2 last updated on
2011-04-26.

data item '_symmetry_cell_setting' value 'Monoclinic' was changed to
'monoclinic' in accordance with the
/home/saulius/struct/COD-crude-data/automatic-downloads/DataCite-retrospective/RSC/depositions/lib/dictionaries/cif_core.dic
dictionary named 'cif_core.dic' version 2.4.2 last updated on
2011-04-26.

Automatic conversion script
Id: cif_fix_values 6909 2019-04-08 15:41:33Z antanas 
;
_cod_original_cell_volume 4386.3(7)
_cod_original_sg_symbol_H-M P21/n
_cod_database_code 1553956

loop_
_symmetry_equiv_pos_as_xyz
'x, y, z'
'-x+1/2, y+1/2, -z+1/2'
'-x, -y, -z'
'x-1/2, -y-1/2, z-1/2'

loop_
_atom_site_label
_atom_site_type_symbol
_atom_site_fract_x
_atom_site_fract_y
_atom_site_fract_z
_atom_site_U_iso_or_equiv
_atom_site_adp_type
_atom_site_occupancy
_atom_site_symmetry_multiplicity
_atom_site_calc_flag
_atom_site_refinement_flags
Cl2 Cl 0.45089(17) 0.06162(8) 1.0304(2) 0.0652(7) Uani 1 1 d .
Cl1 Cl 0.56220(18) 0.07682(9) 0.82146(18) 0.0706(8) Uani 1 1 d .
O1 O 0.8357(3) 0.07573(13) 0.0022(3) 0.0220(10) Uani 1 1 d .
O2 O 0.9417(3) 0.18569(13) 0.1908(4) 0.0296(11) Uani 1 1 d .
O3 O 0.7388(4) 0.25160(14) 0.3208(4) 0.0392(13) Uani 1 1 d .
N1 N 1.0832(4) 0.12825(14) 0.0305(4) 0.0116(11) Uani 1 1 d .
N2 N 0.9576(4) 0.16221(15) -0.0737(4) 0.0141(11) Uani 1 1 d .
N3 N 0.8265(4) 0.19339(16) 0.3931(4) 0.0237(12) Uani 1 1 d .
H3 H 0.8638 0.1830 0.4500 0.028 Uiso 1 1 calc R
C40 C 0.6453(5) 0.11477(19) 0.4047(5) 0.0169(14) Uani 1 1 d .
C9 C 0.9704(4) 0.13228(18) 0.0057(4) 0.0107(12) Uiso 1 1 d .
C6 C 1.1361(4) 0.09780(18) 0.1065(5) 0.0148(13) Uani 1 1 d .
C41 C 0.5556(5) 0.1435(2) 0.4046(5) 0.0254(16) Uani 1 1 d .
H41 H 0.5617 0.1686 0.3643 0.031 Uiso 1 1 calc R
C27 C 0.8689(5) 0.1586(2) 0.2118(5) 0.0194(14) Uani 1 1 d .
C22 C 0.8743(4) 0.10649(19) 0.0576(5) 0.0146(13) Uani 1 1 d .
C24 C 0.7521(5) 0.09556(19) 0.2269(5) 0.0172(14) Uani 1 1 d .
H24 H 0.6759 0.0977 0.1888 0.021 Uiso 1 1 calc R
C23 C 0.8404(4) 0.11933(18) 0.1612(5) 0.0132(13) Uani 1 1 d .
C34 C 0.8476(5) -0.0784(2) 0.3654(5) 0.0195(14) Uani 1 1 d .
C25 C 0.7516(5) 0.12086(19) 0.3398(5) 0.0204(14) Uani 1 1 d .
H25 H 0.8167 0.1101 0.3861 0.024 Uiso 1 1 calc R
C46 C 0.8089(5) 0.2355(2) 0.3864(5) 0.0228(15) Uani 1 1 d .
C33 C 0.8900(5) 0.03655(19) 0.2854(5) 0.0183(14) Uani 1 1 d .
H33 H 0.9500 0.0562 0.2842 0.022 Uiso 1 1 calc R
C12 C 0.7211(5) 0.16418(19) -0.2898(5) 0.0210(15) Uani 1 1 d .
H12 H 0.6933 0.1478 -0.3493 0.025 Uiso 1 1 calc R
C5 C 1.1370(5) 0.0553(2) 0.0750(5) 0.0187(14) Uani 1 1 d .
C26 C 0.7832(5) 0.1654(2) 0.3056(5) 0.0220(15) Uani 1 1 d .
H26 H 0.7133 0.1785 0.2720 0.026 Uiso 1 1 calc R
C11 C 0.8149(5) 0.1495(2) -0.2259(5) 0.0198(15) Uani 1 1 d .
C31 C 0.8259(5) -0.03469(19) 0.3227(5) 0.0186(14) Uani 1 1 d .
C3 C 1.2286(5) 0.0388(2) 0.2545(5) 0.0283(16) Uani 1 1 d .
C30 C 0.7163(5) -0.02287(19) 0.2812(5) 0.0190(14) Uani 1 1 d .
H30 H 0.6575 -0.0430 0.2771 0.023 Uiso 1 1 calc R
C42 C 0.4567(5) 0.1362(2) 0.4626(5) 0.0266(16) Uani 1 1 d .
H42 H 0.3974 0.1562 0.4613 0.032 Uiso 1 1 calc R
C10 C 0.8526(4) 0.17435(19) -0.1356(5) 0.0157(14) Uani 1 1 d .
C29 C 0.6934(5) 0.01824(19) 0.2458(5) 0.0174(14) Uani 1 1 d .
H29 H 0.6194 0.0254 0.2191 0.021 Uiso 1 1 calc R
C32 C 0.9135(5) -0.00399(19) 0.3224(5) 0.0193(14) Uani 1 1 d .
H32 H 0.9881 -0.0111 0.3475 0.023 Uiso 1 1 calc R
C7 C 1.1430(5) 0.15736(19) -0.0326(5) 0.0207(15) Uani 1 1 d .
H7 H 1.2227 0.1614 -0.0307 0.025 Uiso 1 1 calc R
C28 C 0.7807(4) 0.04896(19) 0.2502(4) 0.0160(14) Uani 1 1 d .
C43 C 0.4467(5) 0.0995(2) 0.5218(5) 0.0282(17) Uani 1 1 d .
H43 H 0.3800 0.0943 0.5601 0.034 Uiso 1 1 calc R
C44 C 0.5341(5) 0.0706(2) 0.5249(5) 0.0293(17) Uani 1 1 d .
H44 H 0.5272 0.0457 0.5654 0.035 Uiso 1 1 calc R
C35 C 0.7999(5) -0.1142(2) 0.3111(5) 0.0244(15) Uani 1 1 d .
H35 H 0.7566 -0.1108 0.2450 0.029 Uiso 1 1 calc R
C4 C 1.1821(5) 0.0264(2) 0.1524(5) 0.0237(15) Uani 1 1 d .
H4 H 1.1808 -0.0024 0.1347 0.028 Uiso 1 1 calc R
C2 C 1.2347(5) 0.0818(2) 0.2769(5) 0.0256(16) Uani 1 1 d .
H2 H 1.2713 0.0906 0.3431 0.031 Uiso 1 1 calc R
C1 C 1.1890(4) 0.1125(2) 0.2055(5) 0.0183(14) Uani 1 1 d .
C18 C 1.0953(5) 0.0415(2) -0.0399(5) 0.0232(15) Uani 1 1 d .
H18A H 1.0122 0.0418 -0.0446 0.035 Uiso 1 1 calc R
H18B H 1.1226 0.0134 -0.0541 0.035 Uiso 1 1 calc R
H18C H 1.1245 0.0607 -0.0941 0.035 Uiso 1 1 calc R
C19 C 0.8742(5) 0.1085(2) -0.2530(5) 0.0260(16) Uani 1 1 d .
H19A H 0.9563 0.1131 -0.2539 0.039 Uiso 1 1 calc R
H19B H 0.8465 0.0987 -0.3247 0.039 Uiso 1 1 calc R
H19C H 0.8578 0.0876 -0.1978 0.039 Uiso 1 1 calc R
C13 C 0.6677(5) 0.2021(2) -0.2684(5) 0.0262(16) Uani 1 1 d .
C45 C 0.6332(5) 0.0784(2) 0.4674(5) 0.0217(15) Uani 1 1 d .
H45 H 0.6931 0.0586 0.4709 0.026 Uiso 1 1 calc R
C15 C 0.8013(5) 0.21312(19) -0.1115(5) 0.0217(15) Uani 1 1 d .
C8 C 1.0657(5) 0.17822(19) -0.0958(5) 0.0182(14) Uani 1 1 d .
H8 H 1.0813 0.1997 -0.1460 0.022 Uiso 1 1 calc R
C52 C 0.9123(6) 0.2500(2) 0.5705(6) 0.0417(19) Uani 1 1 d .
H52 H 0.8823 0.2252 0.5995 0.050 Uiso 1 1 calc R
C14 C 0.7084(5) 0.2260(2) -0.1790(5) 0.0285(16) Uani 1 1 d .
H14 H 0.6722 0.2515 -0.1637 0.034 Uiso 1 1 calc R
C48 C 0.9260(6) 0.3000(2) 0.4220(6) 0.0373(18) Uani 1 1 d .
H48 H 0.9049 0.3089 0.3504 0.045 Uiso 1 1 calc R
C38 C 0.9268(5) -0.1251(2) 0.5077(6) 0.0317(17) Uani 1 1 d .
H38 H 0.9701 -0.1289 0.5737 0.038 Uiso 1 1 calc R
C37 C 0.8792(5) -0.1593(2) 0.4532(6) 0.0319(17) Uani 1 1 d .
H37 H 0.8895 -0.1863 0.4831 0.038 Uiso 1 1 calc R
C36 C 0.8163(5) -0.1544(2) 0.3544(6) 0.0280(16) Uani 1 1 d .
H36 H 0.7851 -0.1779 0.3173 0.034 Uiso 1 1 calc R
C16 C 1.2018(5) 0.1587(2) 0.2327(6) 0.0317(17) Uani 1 1 d .
H16A H 1.2669 0.1701 0.1956 0.048 Uiso 1 1 calc R
H16B H 1.2139 0.1621 0.3115 0.048 Uiso 1 1 calc R
H16C H 1.1329 0.1735 0.2085 0.048 Uiso 1 1 calc R
C39 C 0.9104(5) -0.0846(2) 0.4645(5) 0.0258(15) Uani 1 1 d .
H39 H 0.9419 -0.0614 0.5025 0.031 Uiso 1 1 calc R
C21 C 0.8442(7) 0.2411(2) -0.0167(6) 0.046(2) Uani 1 1 d .
H21A H 0.8662 0.2238 0.0463 0.069 Uiso 1 1 calc R
H21B H 0.7837 0.2602 0.0031 0.069 Uiso 1 1 calc R
H21C H 0.9098 0.2572 -0.0392 0.069 Uiso 1 1 calc R
C20 C 0.5704(6) 0.2186(2) -0.3439(6) 0.043(2) Uani 1 1 d .
H20A H 0.5389 0.2439 -0.3126 0.065 Uiso 1 1 calc R
H20B H 0.5108 0.1974 -0.3515 0.065 Uiso 1 1 calc R
H20C H 0.5994 0.2249 -0.4156 0.065 Uiso 1 1 calc R
C17 C 1.2753(6) 0.0069(2) 0.3379(6) 0.044(2) Uani 1 1 d .
H17A H 1.2605 -0.0213 0.3104 0.066 Uiso 1 1 calc R
H17B H 1.2380 0.0107 0.4070 0.066 Uiso 1 1 calc R
H17C H 1.3572 0.0109 0.3494 0.066 Uiso 1 1 calc R
C51 C 0.9858(8) 0.2754(3) 0.6353(7) 0.068(3) Uani 1 1 d .
H51 H 1.0066 0.2673 0.7076 0.082 Uiso 1 1 calc R
C49 C 0.9987(7) 0.3242(3) 0.4881(8) 0.057(2) Uani 1 1 d .
H49 H 1.0286 0.3492 0.4599 0.068 Uiso 1 1 calc R
C50 C 1.0280(9) 0.3127(3) 0.5928(9) 0.080(3) Uani 1 1 d .
H50 H 1.0767 0.3298 0.6366 0.097 Uiso 1 1 calc R
C47 C 0.8838(5) 0.2619(2) 0.4626(5) 0.0228(15) Uani 1 1 d .
C62 C 0.5749(6) 0.0541(3) 0.9516(7) 0.061(3) Uani 1 1 d .
H62A H 0.6415 0.0662 0.9917 0.074 Uiso 1 1 calc R
H62B H 0.5887 0.0239 0.9436 0.074 Uiso 1 1 calc R

loop_
_atom_site_aniso_label
_atom_site_aniso_U_11
_atom_site_aniso_U_22
_atom_site_aniso_U_33
_atom_site_aniso_U_23
_atom_site_aniso_U_13
_atom_site_aniso_U_12
Cl2 0.0433(11) 0.0734(17) 0.0806(17) 0.0143(13) 0.0234(11) -0.0032(12)
Cl1 0.0529(13) 0.112(2) 0.0470(13) -0.0158(14) 0.0044(10) -0.0210(14)
O1 0.019(2) 0.023(3) 0.024(2) -0.010(2) 0.0027(18) -0.009(2)
O2 0.029(2) 0.021(3) 0.039(3) -0.008(2) 0.010(2) -0.015(2)
O3 0.039(3) 0.023(3) 0.054(3) -0.008(2) -0.018(2) 0.008(2)
N1 0.015(2) 0.006(3) 0.014(3) 0.000(2) -0.0019(19) -0.004(2)
N2 0.020(2) 0.009(3) 0.012(3) 0.001(2) -0.004(2) -0.002(2)
N3 0.034(3) 0.015(3) 0.022(3) -0.001(3) -0.007(2) 0.003(3)
C40 0.016(3) 0.013(4) 0.022(3) -0.004(3) 0.000(2) 0.001(3)
C6 0.010(3) 0.012(3) 0.023(3) 0.002(3) -0.001(2) 0.002(3)
C41 0.025(3) 0.024(4) 0.027(4) 0.005(3) -0.003(3) 0.002(3)
C27 0.016(3) 0.018(4) 0.024(4) 0.005(3) -0.002(3) -0.001(3)
C22 0.010(3) 0.014(4) 0.018(3) 0.005(3) -0.010(2) 0.001(3)
C24 0.012(3) 0.020(4) 0.020(3) 0.001(3) 0.002(2) -0.006(3)
C23 0.005(3) 0.012(3) 0.023(3) -0.001(3) 0.003(2) -0.002(2)
C34 0.016(3) 0.021(4) 0.023(4) 0.001(3) 0.013(3) 0.001(3)
C25 0.023(3) 0.015(4) 0.024(4) 0.001(3) 0.002(3) -0.002(3)
C46 0.012(3) 0.029(4) 0.028(4) 0.001(3) 0.004(3) 0.008(3)
C33 0.014(3) 0.015(4) 0.026(4) -0.007(3) 0.002(2) -0.007(3)
C12 0.027(3) 0.017(4) 0.020(3) -0.005(3) 0.001(3) -0.002(3)
C5 0.014(3) 0.029(4) 0.014(3) -0.002(3) 0.008(2) -0.007(3)
C26 0.012(3) 0.028(4) 0.026(4) -0.002(3) 0.000(3) -0.005(3)
C11 0.025(3) 0.024(4) 0.011(3) 0.000(3) 0.003(3) 0.000(3)
C31 0.025(3) 0.016(4) 0.015(3) -0.006(3) 0.008(3) -0.009(3)
C3 0.025(3) 0.025(4) 0.034(4) -0.001(3) -0.004(3) 0.005(3)
C30 0.017(3) 0.014(4) 0.026(4) -0.001(3) -0.001(3) -0.015(3)
C42 0.017(3) 0.030(4) 0.033(4) -0.006(3) 0.001(3) 0.012(3)
C10 0.014(3) 0.015(3) 0.018(3) 0.012(3) 0.000(2) 0.002(3)
C29 0.018(3) 0.021(4) 0.013(3) 0.003(3) 0.001(2) -0.005(3)
C32 0.013(3) 0.021(4) 0.024(4) -0.001(3) 0.004(2) -0.001(3)
C7 0.014(3) 0.016(4) 0.032(4) -0.002(3) 0.002(3) -0.008(3)
C28 0.016(3) 0.020(4) 0.012(3) -0.006(3) 0.000(2) 0.000(3)
C43 0.025(3) 0.044(5) 0.016(4) -0.002(3) 0.008(3) -0.001(3)
C44 0.030(4) 0.027(4) 0.031(4) 0.010(3) 0.007(3) 0.012(3)
C35 0.021(3) 0.024(4) 0.028(4) 0.002(3) 0.002(3) -0.003(3)
C4 0.028(3) 0.014(4) 0.030(4) -0.003(3) 0.003(3) 0.004(3)
C2 0.027(3) 0.030(4) 0.019(4) -0.006(3) -0.013(3) 0.005(3)
C1 0.008(3) 0.021(4) 0.025(4) 0.002(3) -0.008(2) 0.002(3)
C18 0.024(3) 0.021(4) 0.025(4) -0.008(3) 0.004(3) 0.002(3)
C19 0.032(4) 0.025(4) 0.021(4) -0.003(3) -0.003(3) 0.006(3)
C13 0.028(3) 0.016(4) 0.033(4) -0.001(3) -0.007(3) 0.001(3)
C45 0.019(3) 0.021(4) 0.026(4) -0.002(3) 0.005(3) 0.010(3)
C15 0.028(3) 0.014(4) 0.023(4) 0.005(3) -0.007(3) 0.001(3)
C8 0.018(3) 0.019(4) 0.018(3) 0.002(3) 0.008(3) -0.012(3)
C52 0.057(5) 0.028(5) 0.039(5) -0.005(4) -0.007(4) -0.006(4)
C14 0.038(4) 0.004(4) 0.044(4) -0.001(3) -0.001(3) 0.007(3)
C48 0.037(4) 0.026(4) 0.049(5) 0.004(4) 0.007(4) 0.009(4)
C38 0.021(3) 0.024(4) 0.050(5) 0.016(4) 0.001(3) 0.006(3)
C37 0.025(3) 0.016(4) 0.055(5) 0.009(4) 0.007(3) 0.002(3)
C36 0.023(3) 0.018(4) 0.044(4) -0.002(3) 0.014(3) -0.010(3)
C16 0.027(3) 0.022(4) 0.045(4) -0.001(4) -0.016(3) 0.000(3)
C39 0.029(3) 0.020(4) 0.029(4) -0.002(3) 0.006(3) -0.001(3)
C21 0.064(5) 0.019(4) 0.053(5) -0.011(4) -0.023(4) 0.013(4)
C20 0.050(4) 0.041(5) 0.037(4) -0.006(4) -0.017(4) 0.013(4)
C17 0.057(5) 0.031(5) 0.042(5) 0.003(4) -0.021(4) 0.003(4)
C51 0.107(7) 0.029(5) 0.064(6) -0.008(5) -0.057(6) 0.000(5)
C49 0.045(5) 0.031(5) 0.093(7) -0.009(5) -0.009(5) -0.013(4)
C50 0.108(8) 0.038(6) 0.090(8) -0.005(6) -0.063(7) -0.019(6)
C47 0.010(3) 0.020(4) 0.038(4) -0.004(3) 0.000(3) 0.009(3)
C62 0.038(4) 0.062(6) 0.084(7) 0.002(5) 0.010(4) -0.003(4)

loop_
_atom_type_symbol
_atom_type_description
_atom_type_scat_dispersion_real
_atom_type_scat_dispersion_imag
_atom_type_scat_source
C C 0.0033 0.0016 'International Tables Vol C Tables 4.2.6.8 and 6.1.1.4'
H H 0.0000 0.0000 'International Tables Vol C Tables 4.2.6.8 and 6.1.1.4'
N N 0.0061 0.0033 'International Tables Vol C Tables 4.2.6.8 and 6.1.1.4'
O O 0.0106 0.0060 'International Tables Vol C Tables 4.2.6.8 and 6.1.1.4'
Cl Cl 0.1484 0.1585 'International Tables Vol C Tables 4.2.6.8 and 6.1.1.4'

loop_
_geom_angle_atom_site_label_1
_geom_angle_atom_site_label_2
_geom_angle_atom_site_label_3
_geom_angle
C9 N1 C7 108.6(5)
C9 N1 C6 126.2(4)
C7 N1 C6 125.2(4)
C9 N2 C8 108.5(4)
C9 N2 C10 128.0(4)
C8 N2 C10 123.3(5)
C46 N3 C26 120.7(5)
C46 N3 H3 119.6
C26 N3 H3 119.6
C41 C40 C45 117.0(5)
C41 C40 C25 123.3(6)
C45 C40 C25 119.7(5)
N1 C9 N2 107.8(4)
N1 C9 C22 125.3(5)
N2 C9 C22 126.9(4)
C5 C6 C1 123.0(5)
C5 C6 N1 118.3(5)
C1 C6 N1 118.7(5)
C40 C41 C42 121.9(6)
C40 C41 H41 119.1
C42 C41 H41 119.1
O2 C27 C23 131.9(5)
O2 C27 C26 121.1(5)
C23 C27 C26 106.9(5)
O1 C22 C23 126.9(5)
O1 C22 C9 116.4(5)
C23 C22 C9 116.7(5)
C23 C24 C28 115.2(5)
C23 C24 C25 103.1(4)
C28 C24 C25 109.6(5)
C23 C24 H24 109.6
C28 C24 H24 109.6
C25 C24 H24 109.6
C22 C23 C27 125.2(5)
C22 C23 C24 123.2(5)
C27 C23 C24 111.0(5)
C39 C34 C35 118.0(6)
C39 C34 C31 120.2(6)
C35 C34 C31 121.7(5)
C40 C25 C26 118.3(5)
C40 C25 C24 114.7(5)
C26 C25 C24 103.0(5)
C40 C25 H25 106.7
C26 C25 H25 106.7
C24 C25 H25 106.7
O3 C46 N3 122.9(6)
O3 C46 C47 121.6(6)
N3 C46 C47 115.5(5)
C28 C33 C32 122.1(5)
C28 C33 H33 119.0
C32 C33 H33 119.0
C13 C12 C11 122.2(6)
C13 C12 H12 118.9
C11 C12 H12 118.9
C4 C5 C6 117.1(5)
C4 C5 C18 121.5(6)
C6 C5 C18 121.4(5)
N3 C26 C25 116.6(5)
N3 C26 C27 113.7(5)
C25 C26 C27 103.9(5)
N3 C26 H26 107.4
C25 C26 H26 107.4
C27 C26 H26 107.4
C12 C11 C10 117.5(6)
C12 C11 C19 121.3(5)
C10 C11 C19 121.2(5)
C30 C31 C32 117.5(6)
C30 C31 C34 120.7(5)
C32 C31 C34 121.8(5)
C4 C3 C2 117.9(6)
C4 C3 C17 121.4(6)
C2 C3 C17 120.7(6)
C29 C30 C31 121.3(5)
C29 C30 H30 119.3
C31 C30 H30 119.3
C43 C42 C41 119.5(6)
C43 C42 H42 120.2
C41 C42 H42 120.2
C15 C10 C11 122.1(5)
C15 C10 N2 118.6(5)
C11 C10 N2 118.9(5)
C30 C29 C28 120.4(5)
C30 C29 H29 119.8
C28 C29 H29 119.8
C33 C32 C31 120.5(5)
C33 C32 H32 119.7
C31 C32 H32 119.7
C8 C7 N1 107.5(5)
C8 C7 H7 126.2
N1 C7 H7 126.2
C33 C28 C29 118.0(6)
C33 C28 C24 121.3(5)
C29 C28 C24 120.5(5)
C44 C43 C42 120.2(6)
C44 C43 H43 119.9
C42 C43 H43 119.9
C43 C44 C45 119.8(6)
C43 C44 H44 120.1
C45 C44 H44 120.1
C36 C35 C34 121.1(6)
C36 C35 H35 119.5
C34 C35 H35 119.5
C3 C4 C5 122.2(6)
C3 C4 H4 118.9
C5 C4 H4 118.9
C3 C2 C1 123.2(6)
C3 C2 H2 118.4
C1 C2 H2 118.4
C2 C1 C6 116.2(6)
C2 C1 C16 120.7(5)
C6 C1 C16 123.1(5)
C5 C18 H18A 109.5
C5 C18 H18B 109.5
H18A C18 H18B 109.5
C5 C18 H18C 109.5
H18A C18 H18C 109.5
H18B C18 H18C 109.5
C11 C19 H19A 109.5
C11 C19 H19B 109.5
H19A C19 H19B 109.5
C11 C19 H19C 109.5
H19A C19 H19C 109.5
H19B C19 H19C 109.5
C12 C13 C14 118.5(6)
C12 C13 C20 121.0(6)
C14 C13 C20 120.4(6)
C40 C45 C44 121.5(6)
C40 C45 H45 119.2
C44 C45 H45 119.2
C14 C15 C10 117.5(6)
C14 C15 C21 119.8(6)
C10 C15 C21 122.7(5)
C7 C8 N2 107.6(5)
C7 C8 H8 126.2
N2 C8 H8 126.2
C47 C52 C51 119.6(7)
C47 C52 H52 120.2
C51 C52 H52 120.2
C13 C14 C15 122.2(6)
C13 C14 H14 118.9
C15 C14 H14 118.9
C49 C48 C47 119.5(7)
C49 C48 H48 120.2
C47 C48 H48 120.2
C37 C38 C39 119.9(6)
C37 C38 H38 120.0
C39 C38 H38 120.0
C38 C37 C36 121.0(6)
C38 C37 H37 119.5
C36 C37 H37 119.5
C35 C36 C37 119.3(6)
C35 C36 H36 120.4
C37 C36 H36 120.4
C1 C16 H16A 109.5
C1 C16 H16B 109.5
H16A C16 H16B 109.5
C1 C16 H16C 109.5
H16A C16 H16C 109.5
H16B C16 H16C 109.5
C34 C39 C38 120.8(6)
C34 C39 H39 119.6
C38 C39 H39 119.6
C15 C21 H21A 109.5
C15 C21 H21B 109.5
H21A C21 H21B 109.5
C15 C21 H21C 109.5
H21A C21 H21C 109.5
H21B C21 H21C 109.5
C13 C20 H20A 109.5
C13 C20 H20B 109.5
H20A C20 H20B 109.5
C13 C20 H20C 109.5
H20A C20 H20C 109.5
H20B C20 H20C 109.5
C3 C17 H17A 109.5
C3 C17 H17B 109.5
H17A C17 H17B 109.5
C3 C17 H17C 109.5
H17A C17 H17C 109.5
H17B C17 H17C 109.5
C50 C51 C52 120.0(8)
C50 C51 H51 120.0
C52 C51 H51 120.0
C50 C49 C48 121.5(8)
C50 C49 H49 119.3
C48 C49 H49 119.3
C49 C50 C51 120.0(8)
C49 C50 H50 120.0
C51 C50 H50 120.0
C52 C47 C48 119.4(6)
C52 C47 C46 122.8(6)
C48 C47 C46 117.9(6)
Cl1 C62 Cl2 113.0(5)
Cl1 C62 H62A 109.0
Cl2 C62 H62A 109.0
Cl1 C62 H62B 109.0
Cl2 C62 H62B 109.0
H62A C62 H62B 107.8

loop_
_geom_bond_atom_site_label_1
_geom_bond_atom_site_label_2
_geom_bond_distance
Cl2 C62 1.767(8)
Cl1 C62 1.725(9)
O1 C22 1.249(7)
O2 C27 1.232(7)
O3 C46 1.220(7)
N1 C9 1.333(6)
N1 C7 1.393(7)
N1 C6 1.445(7)
N2 C9 1.347(7)
N2 C8 1.385(6)
N2 C10 1.451(7)
N3 C46 1.346(8)
N3 C26 1.449(7)
N3 H3 0.8600
C40 C41 1.378(8)
C40 C45 1.383(8)
C40 C25 1.495(8)
C9 C22 1.530(7)
C6 C5 1.391(8)
C6 C1 1.397(8)
C41 C42 1.383(8)
C41 H41 0.9300
C27 C23 1.412(8)
C27 C26 1.547(8)
C22 C23 1.383(8)
C24 C23 1.515(7)
C24 C28 1.529(8)
C24 C25 1.576(8)
C24 H24 0.9800
C34 C39 1.386(8)
C34 C35 1.406(8)
C34 C31 1.489(8)
C25 C26 1.511(8)
C25 H25 0.9800
C46 C47 1.489(8)
C33 C28 1.374(7)
C33 C32 1.377(8)
C33 H33 0.9300
C12 C13 1.375(8)
C12 C11 1.384(8)
C12 H12 0.9300
C5 C4 1.391(8)
C5 C18 1.512(8)
C26 H26 0.9800
C11 C10 1.395(8)
C11 C19 1.506(8)
C31 C30 1.394(8)
C31 C32 1.401(8)
C3 C4 1.379(8)
C3 C2 1.384(9)
C3 C17 1.507(9)
C30 C29 1.386(8)
C30 H30 0.9300
C42 C43 1.366(9)
C42 H42 0.9300
C10 C15 1.394(8)
C29 C28 1.399(8)
C29 H29 0.9300
C32 H32 0.9300
C7 C8 1.326(8)
C7 H7 0.9300
C43 C44 1.360(8)
C43 H43 0.9300
C44 C45 1.385(8)
C44 H44 0.9300
C35 C36 1.378(9)
C35 H35 0.9300
C4 H4 0.9300
C2 C1 1.385(8)
C2 H2 0.9300
C1 C16 1.497(8)
C18 H18A 0.9600
C18 H18B 0.9600
C18 H18C 0.9600
C19 H19A 0.9600
C19 H19B 0.9600
C19 H19C 0.9600
C13 C14 1.380(9)
C13 C20 1.511(8)
C45 H45 0.9300
C15 C14 1.382(8)
C15 C21 1.512(9)
C8 H8 0.9300
C52 C47 1.378(9)
C52 C51 1.386(10)
C52 H52 0.9300
C14 H14 0.9300
C48 C49 1.368(10)
C48 C47 1.392(9)
C48 H48 0.9300
C38 C37 1.367(9)
C38 C39 1.387(9)
C38 H38 0.9300
C37 C36 1.379(9)
C37 H37 0.9300
C36 H36 0.9300
C16 H16A 0.9600
C16 H16B 0.9600
C16 H16C 0.9600
C39 H39 0.9300
C21 H21A 0.9600
C21 H21B 0.9600
C21 H21C 0.9600
C20 H20A 0.9600
C20 H20B 0.9600
C20 H20C 0.9600
C17 H17A 0.9600
C17 H17B 0.9600
C17 H17C 0.9600
C51 C50 1.377(12)
C51 H51 0.9300
C49 C50 1.343(11)
C49 H49 0.9300
C50 H50 0.9300
C62 H62A 0.9700
C62 H62B 0.9700
